data_4340179
loop_
_publ_author_name
'Kato, Merii'
'Tanase, Tomoaki'
'Mikuriya, Masahiro'

_publ_section_title
;
 Dinuclear copper(II) complexes with {Cu2(mu-hydroxo)bis(mu-carboxylato)}+
 cores and their reactions with sugar phosphate esters: A substrate
 binding model of fructose-1,6-bisphosphatase.
;
_journal_issue 7
_journal_name_full 'Inorganic chemistry'
_journal_page_first 2925
_journal_page_last 2941
_journal_paper_doi 10.1021/ic051942d
_journal_volume 45
_journal_year 2006
_chemical_formula_sum 'C68.5 H88 Cu2 N7 O22.5 P'
_chemical_formula_weight 1527.55
_space_group_IT_number 2
_symmetry_cell_setting triclinic
_symmetry_Int_Tables_number 2
_symmetry_space_group_name_Hall '-P 1'
_symmetry_space_group_name_H-M 'P -1'
_cell_angle_alpha 91.105(2)
_cell_angle_beta 106.131(3)
_cell_angle_gamma 94.116(4)
_cell_formula_units_Z 2
_cell_length_a 12.521(3)
_cell_length_b 16.704(4)
_cell_length_c 18.427(5)
_cell_measurement_reflns_used 7837
_cell_measurement_temperature 153.2
_cell_measurement_theta_max 27.5
_cell_measurement_theta_min 3.1
_cell_volume 3689.6(16)
_computing_cell_refinement CRYSTALCLEAR
_computing_data_collection CRYSTALCLEAR
_computing_data_reduction 'teXsan Ver. 1.11'
_computing_molecular_graphics ORTEP-II
_computing_publication_material 'teXsan Ver. 1.11'
_computing_structure_refinement 'teXsan Ver. 1.10'
_computing_structure_solution SIR92
_diffrn_detector_area_resol_mean 14.71
_diffrn_measured_fraction_theta_full 0.7148
_diffrn_measured_fraction_theta_max 0.7148
_diffrn_measurement_device_type 'Rigaku/MSC Mercury CCD'
_diffrn_measurement_method \w
_diffrn_radiation_type 'Mo K\a'
_diffrn_radiation_wavelength 0.7107
_diffrn_reflns_av_R_equivalents 0.026
_diffrn_reflns_limit_h_max 16
_diffrn_reflns_limit_h_min -16
_diffrn_reflns_limit_k_max 21
_diffrn_reflns_limit_k_min -21
_diffrn_reflns_limit_l_max 23
_diffrn_reflns_limit_l_min -23
_diffrn_reflns_number 34249
_diffrn_reflns_theta_full 27.49
_diffrn_reflns_theta_max 27.49
_exptl_absorpt_coefficient_mu 0.676
_exptl_absorpt_correction_T_max 1.000
_exptl_absorpt_correction_T_min 0.873
_exptl_absorpt_correction_type multi-scan
_exptl_absorpt_process_details 'Jacobson, R. (1998) Private communication'
_exptl_crystal_colour 'pale blue'
_exptl_crystal_density_diffrn 1.375
_exptl_crystal_density_method 'not measured'
_exptl_crystal_description block
_exptl_crystal_size_max 0.400
_exptl_crystal_size_mid 0.300
_exptl_crystal_size_min 0.200
_refine_diff_density_max 1.83
_refine_diff_density_min -0.51
_refine_ls_extinction_method none
_refine_ls_goodness_of_fit_ref 2.469
_refine_ls_hydrogen_treatment noref
_refine_ls_number_parameters 929
_refine_ls_number_reflns 11278
_refine_ls_R_factor_gt 0.0671
_refine_ls_shift/su_max 0.081
_refine_ls_structure_factor_coef Fsqd
_refine_ls_weighting_details 'w = 1/[\s^2^(Fo^2^) + (0.03000(Max(Fo^2^,0) + 2Fc^2^)/3)^2^]'
_refine_ls_weighting_scheme calc
_refine_ls_wR_factor_ref 0.1526
_reflns_number_gt 11278
_reflns_number_total 12069
_reflns_threshold_expression F^2^>2.0\s(F^2^)
_cod_data_source_file ic051942dsi20060202_013414.cif
_cod_data_source_block '[Cu2(MNPP)(XDK)(MeOH)(phen)2]5.5MeOH.2H2O_compound_20'
_cod_original_cell_volume 3689(1)
_cod_original_sg_symbol_H-M 'P -1         '
_cod_original_formula_sum 'C68.50 H88 Cu2 N7 O22.50 P '
_cod_database_code 4340179

loop_
_symmetry_equiv_pos_as_xyz
x,y,z
-x,-y,-z

loop_
_atom_site_label
_atom_site_type_symbol
_atom_site_fract_x
_atom_site_fract_y
_atom_site_fract_z
_atom_site_U_iso_or_equiv
_atom_site_adp_type
_atom_site_occupancy
_atom_site_calc_flag
_atom_site_refinement_flags
Cu(1) Cu 0.45224(3) 0.29316(3) 0.37627(2) 0.02915(10) Uani 1.00 d .
Cu(2) Cu 0.16555(3) 0.28406(2) 0.19285(2) 0.02453(9) Uani 1.00 d .
P(1) P 0.33351(7) 0.43692(5) 0.27627(5) 0.0284(2) Uani 1.00 d .
O(1) O 0.4263(2) 0.3928(1) 0.3239(1) 0.0319(6) Uani 1.00 d .
O(2) O 0.2271(2) 0.3875(1) 0.2381(1) 0.0308(6) Uani 1.00 d .
O(3) O 0.3028(2) 0.4942(1) 0.3407(1) 0.0347(6) Uani 1.00 d .
O(4) O 0.3698(2) 0.4939(2) 0.2236(1) 0.0409(7) Uani 1.00 d .
O(5) O -0.0491(2) 0.7247(2) 0.3739(2) 0.0567(8) Uani 1.00 d .
O(6) O -0.1073(3) 0.7021(2) 0.2530(2) 0.0728(10) Uani 1.00 d .
O(7) O 0.6557(2) 0.3672(2) 0.4053(2) 0.0646(9) Uani 1.00 d .
O(101) O 0.4796(2) 0.2364(1) 0.2917(1) 0.0301(6) Uani 1.00 d .
O(102) O 0.3192(2) 0.2264(1) 0.1986(1) 0.0280(5) Uani 1.00 d .
O(103) O 0.5055(2) 0.0132(1) 0.2874(1) 0.0335(6) Uani 1.00 d .
O(104) O 0.2078(2) 0.0637(1) 0.0958(1) 0.0259(5) Uani 1.00 d .
O(201) O 0.2730(2) 0.2480(1) 0.3633(1) 0.0278(5) Uani 1.00 d .
O(202) O 0.1084(2) 0.2561(1) 0.2778(1) 0.0288(5) Uani 1.00 d .
O(203) O 0.3117(2) 0.0860(1) 0.4579(1) 0.0332(6) Uani 1.00 d .
O(204) O -0.0332(2) 0.0643(1) 0.2936(1) 0.0302(6) Uani 1.00 d .
O(301) O 0.8583(4) 0.4454(3) 0.1404(3) 0.131(2) Uani 1.00 d .
O(302) O 0.4753(3) 0.1873(3) 0.8524(2) 0.095(1) Uani 1.00 d .
O(303) O 0.4340(3) 0.4672(2) 0.7947(2) 0.074(1) Uani 1.00 d .
O(304) O 0.0200(6) 0.5114(6) 0.0660(4) 0.090(3) Uani 0.50 d P
O(305) O 0.7083(5) 0.4601(4) 0.3054(4) 0.069(2) Uani 0.50 d P
O(306) O 0.1928(6) 0.4861(5) 0.6732(7) 0.141(3) Uani 0.50 d P
O(307) O 0.7505(3) 0.4221(2) 0.8811(2) 0.0616(9) Uani 1.00 d .
O(308) O 0.6199(2) 0.2464(2) 0.9898(2) 0.0633(9) Uani 1.00 d .
O(309) O 0.6867(3) 0.4047(2) 0.0133(2) 0.0636(9) Uani 1.00 d .
N(1) N 0.4553(2) 0.3428(2) 0.4786(1) 0.0293(7) Uani 1.00 d .
N(2) N 0.5174(2) 0.2039(2) 0.4432(1) 0.0296(7) Uani 1.00 d .
N(3) N 0.1751(2) 0.3169(2) 0.0877(1) 0.0278(7) Uani 1.00 d .
N(4) N 0.0611(2) 0.1966(2) 0.1284(1) 0.0257(6) Uani 1.00 d .
N(5) N -0.0412(3) 0.6932(2) 0.3148(2) 0.0479(9) Uani 1.00 d .
N(101) N 0.3581(2) 0.0460(2) 0.1930(1) 0.0221(6) Uani 1.00 d .
N(201) N 0.1411(2) 0.0794(2) 0.3746(1) 0.0242(6) Uani 1.00 d .
C(1) C 0.2181(3) 0.5423(2) 0.3297(2) 0.0327(8) Uani 1.00 d .
C(2) C 0.1323(3) 0.5437(2) 0.2632(2) 0.0383(9) Uani 1.00 d .
C(3) C 0.0481(3) 0.5938(2) 0.2581(2) 0.044(1) Uani 1.00 d .
C(4) C 0.0491(3) 0.6418(2) 0.3192(2) 0.0410(10) Uani 1.00 d .
C(5) C 0.1334(3) 0.6410(2) 0.3865(2) 0.047(1) Uani 1.00 d .
C(6) C 0.2188(3) 0.5928(2) 0.3908(2) 0.045(1) Uani 1.00 d .
C(7) C 0.4215(3) 0.4127(2) 0.4946(2) 0.0334(8) Uani 1.00 d .
C(8) C 0.4205(3) 0.4362(2) 0.5681(2) 0.0390(9) Uani 1.00 d .
C(9) C 0.4536(3) 0.3843(3) 0.6256(2) 0.0420(10) Uani 1.00 d .
C(10) C 0.4900(3) 0.3101(2) 0.6107(2) 0.0371(9) Uani 1.00 d .
C(11) C 0.5243(3) 0.2512(3) 0.6659(2) 0.049(1) Uani 1.00 d .
C(12) C 0.5575(3) 0.1800(3) 0.6473(2) 0.050(1) Uani 1.00 d .
C(13) C 0.5593(3) 0.1616(2) 0.5718(2) 0.0401(9) Uani 1.00 d .
C(14) C 0.5929(3) 0.0895(3) 0.5480(2) 0.046(1) Uani 1.00 d .
C(15) C 0.5896(3) 0.0770(2) 0.4746(2) 0.0414(10) Uani 1.00 d .
C(16) C 0.5492(3) 0.1352(2) 0.4230(2) 0.0353(9) Uani 1.00 d .
C(17) C 0.5235(2) 0.2175(2) 0.5167(2) 0.0313(8) Uani 1.00 d .
C(18) C 0.4893(2) 0.2918(2) 0.5357(2) 0.0309(8) Uani 1.00 d .
C(19) C 0.2364(3) 0.3761(2) 0.0695(2) 0.0359(9) Uani 1.00 d .
C(20) C 0.2447(3) 0.3854(2) -0.0040(2) 0.0415(10) Uani 1.00 d .
C(21) C 0.1877(3) 0.3312(2) -0.0599(2) 0.0418(10) Uani 1.00 d .
C(22) C 0.1209(3) 0.2666(2) -0.0433(2) 0.0326(8) Uani 1.00 d .
C(23) C 0.0583(3) 0.2050(2) -0.0969(2) 0.0381(9) Uani 1.00 d .
C(24) C -0.0010(3) 0.1445(2) -0.0757(2) 0.0382(9) Uani 1.00 d .
C(25) C -0.0046(3) 0.1390(2) 0.0015(2) 0.0302(8) Uani 1.00 d .
C(26) C -0.0635(3) 0.0756(2) 0.0277(2) 0.0333(8) Uani 1.00 d .
C(27) C -0.0585(3) 0.0757(2) 0.1022(2) 0.0350(9) Uani 1.00 d .
C(28) C 0.0051(3) 0.1372(2) 0.1522(2) 0.0317(8) Uani 1.00 d .
C(29) C 0.0562(2) 0.1975(2) 0.0540(2) 0.0260(7) Uani 1.00 d .
C(30) C 0.1195(3) 0.2625(2) 0.0322(2) 0.0276(8) Uani 1.00 d .
C(31) C 0.7366(4) 0.3166(3) 0.4005(3) 0.080(2) Uani 1.00 d .
C(101) C 0.4215(2) 0.2255(2) 0.2227(2) 0.0246(7) Uani 1.00 d .
C(102) C 0.4732(2) 0.0402(2) 0.2252(2) 0.0256(7) Uani 1.00 d .
C(103) C 0.3083(2) 0.0692(2) 0.1196(2) 0.0223(7) Uani 1.00 d .
C(104) C 0.5442(3) 0.3008(2) 0.1633(2) 0.0370(9) Uani 1.00 d .
C(105) C 0.6535(3) 0.0208(2) 0.2012(2) 0.0366(9) Uani 1.00 d .
C(106) C 0.3230(3) 0.0805(2) -0.0108(2) 0.0298(8) Uani 1.00 d .
C(107) C 0.4912(2) 0.2153(2) 0.1662(2) 0.0264(7) Uani 1.00 d .
C(108) C 0.5837(2) 0.1588(2) 0.1935(2) 0.0297(8) Uani 1.00 d .
C(109) C 0.5501(2) 0.0679(2) 0.1790(2) 0.0254(7) Uani 1.00 d .
C(110) C 0.4893(2) 0.0519(2) 0.0953(2) 0.0272(7) Uani 1.00 d .
C(111) C 0.3850(2) 0.0974(2) 0.0730(2) 0.0243(7) Uani 1.00 d .
C(112) C 0.4184(2) 0.1886(2) 0.0868(2) 0.0279(8) Uani 1.00 d .
C(201) C 0.1716(2) 0.2556(2) 0.3455(2) 0.0237(7) Uani 1.00 d .
C(202) C 0.2174(2) 0.1054(2) 0.4439(2) 0.0251(7) Uani 1.00 d .
C(203) C 0.0273(2) 0.0924(2) 0.3531(2) 0.0272(8) Uani 1.00 d .
C(204) C 0.1106(3) 0.3627(2) 0.4118(2) 0.0333(8) Uani 1.00 d .
C(205) C 0.2432(3) 0.1388(2) 0.5794(2) 0.0372(9) Uani 1.00 d .
C(206) C -0.1385(3) 0.1153(2) 0.3963(2) 0.0372(9) Uani 1.00 d .
C(207) C 0.1154(2) 0.2709(2) 0.4087(2) 0.0241(7) Uani 1.00 d .
C(208) C 0.1862(2) 0.2443(2) 0.4853(2) 0.0258(7) Uani 1.00 d .
C(209) C 0.1753(3) 0.1546(2) 0.4994(2) 0.0269(7) Uani 1.00 d .
C(210) C 0.0520(3) 0.1280(2) 0.4879(2) 0.0291(8) Uani 1.00 d .
C(211) C -0.0159(2) 0.1418(2) 0.4076(2) 0.0272(8) Uani 1.00 d .
C(212) C -0.0043(2) 0.2317(2) 0.3909(2) 0.0270(7) Uani 1.00 d .
C(301) C 0.2479(2) 0.0629(2) 0.2832(2) 0.0238(7) Uani 1.00 d .
C(302) C 0.2837(2) 0.0129(2) 0.2353(2) 0.0228(7) Uani 1.00 d .
C(303) C 0.2506(2) -0.0688(2) 0.2253(2) 0.0248(7) Uani 1.00 d .
C(304) C 0.1843(3) -0.0999(2) 0.2679(2) 0.0296(8) Uani 1.00 d .
C(305) C 0.1488(3) -0.0532(2) 0.3186(2) 0.0294(8) Uani 1.00 d .
C(306) C 0.1796(2) 0.0289(2) 0.3236(2) 0.0248(7) Uani 1.00 d .
C(307) C 0.2877(3) -0.1212(2) 0.1711(2) 0.0291(8) Uani 1.00 d .
C(308) C 0.0810(3) -0.0905(2) 0.3666(2) 0.0431(10) Uani 1.00 d .
C(401) C 0.9054(6) 0.3756(4) 0.1803(4) 0.100(2) Uani 1.00 d .
C(402) C 0.3754(5) 0.2286(4) 0.8295(4) 0.090(2) Uani 1.00 d .
C(403) C 0.4401(6) 0.4700(5) 0.8720(4) 0.102(2) Uani 1.00 d .
C(404) C 0.004(1) 0.497(1) 0.0221(8) 0.103(5) Uani 0.50 d P
C(405) C 0.7470(5) 0.3406(3) 0.8545(3) 0.074(2) Uani 1.00 d .
C(406) C 0.7172(4) 0.2040(3) 1.0190(3) 0.063(1) Uani 1.00 d .
H(1) H 0.1311 0.5090 0.2206 0.0460 Uiso 1.00 calc .
H(2) H -0.0110 0.5958 0.2123 0.0525 Uiso 1.00 calc .
H(3) H 0.1315 0.6743 0.4286 0.0549 Uiso 1.00 calc .
H(4) H 0.2783 0.5924 0.4372 0.0570 Uiso 1.00 calc .
H(5) H 0.3968 0.4488 0.4544 0.0417 Uiso 1.00 calc .
H(6) H 0.3967 0.4876 0.5782 0.0485 Uiso 1.00 calc .
H(7) H 0.4518 0.3995 0.6756 0.0537 Uiso 1.00 calc .
H(8) H 0.5238 0.2620 0.7165 0.0593 Uiso 1.00 calc .
H(9) H 0.5791 0.1413 0.6855 0.0633 Uiso 1.00 calc .
H(10) H 0.6175 0.0490 0.5844 0.0560 Uiso 1.00 calc .
H(11) H 0.6150 0.0288 0.4585 0.0499 Uiso 1.00 calc .
H(12) H 0.5454 0.1252 0.3710 0.0432 Uiso 1.00 calc .
H(13) H 0.2773 0.4146 0.1082 0.0435 Uiso 1.00 calc .
H(14) H 0.2901 0.4291 -0.0153 0.0521 Uiso 1.00 calc .
H(15) H 0.1917 0.3367 -0.1105 0.0492 Uiso 1.00 calc .
H(16) H 0.0585 0.2069 -0.1487 0.0481 Uiso 1.00 calc .
H(17) H -0.0423 0.1033 -0.1120 0.0460 Uiso 1.00 calc .
H(18) H -0.1049 0.0334 -0.0061 0.0392 Uiso 1.00 calc .
H(19) H -0.0987 0.0342 0.1211 0.0428 Uiso 1.00 calc .
H(20) H 0.0083 0.1363 0.2045 0.0387 Uiso 1.00 calc .
H(21) H 0.2699 0.1194 0.2881 0.0291 Uiso 1.00 calc .
H(22) H 0.1615 -0.1563 0.2629 0.0359 Uiso 1.00 calc .
H(23) H -0.1676 0.1453 0.4300 0.0468 Uiso 1.00 calc .
H(24) H -0.1801 0.1245 0.3455 0.0468 Uiso 1.00 calc .
H(25) H -0.1475 0.0598 0.4052 0.0468 Uiso 1.00 calc .
H(26) H 0.0629 -0.0508 0.3980 0.0547 Uiso 1.00 calc .
H(27) H 0.0129 -0.1175 0.3356 0.0547 Uiso 1.00 calc .
H(28) H 0.1218 -0.1294 0.3982 0.0547 Uiso 1.00 calc .
H(29) H 0.6406 0.1727 0.1697 0.0363 Uiso 1.00 calc .
H(30) H 0.6142 0.1683 0.2470 0.0363 Uiso 1.00 calc .
H(31) H 0.5373 0.0682 0.0652 0.0333 Uiso 1.00 calc .
H(32) H 0.4682 -0.0044 0.0855 0.0333 Uiso 1.00 calc .
H(33) H 0.3514 0.2154 0.0770 0.0346 Uiso 1.00 calc .
H(34) H 0.4577 0.2048 0.0514 0.0346 Uiso 1.00 calc .
H(35) H 0.5884 0.3196 0.2119 0.0459 Uiso 1.00 calc .
H(36) H 0.5892 0.3013 0.1292 0.0459 Uiso 1.00 calc .
H(37) H 0.4865 0.3365 0.1454 0.0459 Uiso 1.00 calc .
H(38) H 0.6329 -0.0352 0.1923 0.0453 Uiso 1.00 calc .
H(39) H 0.7034 0.0370 0.1727 0.0453 Uiso 1.00 calc .
H(40) H 0.6905 0.0309 0.2537 0.0453 Uiso 1.00 calc .
H(41) H 0.2571 0.1092 -0.0235 0.0374 Uiso 1.00 calc .
H(42) H 0.3693 0.0982 -0.0413 0.0374 Uiso 1.00 calc .
H(43) H 0.3024 0.0249 -0.0202 0.0374 Uiso 1.00 calc .
H(44) H 0.2619 0.2596 0.4893 0.0335 Uiso 1.00 calc .
H(45) H 0.1647 0.2726 0.5241 0.0335 Uiso 1.00 calc .
H(46) H 0.0444 0.0728 0.4982 0.0359 Uiso 1.00 calc .
H(47) H 0.0247 0.1587 0.5226 0.0359 Uiso 1.00 calc .
H(48) H -0.0421 0.2602 0.4203 0.0342 Uiso 1.00 calc .
H(49) H -0.0393 0.2374 0.3389 0.0342 Uiso 1.00 calc .
H(50) H 0.1838 0.3880 0.4232 0.0400 Uiso 1.00 calc .
H(51) H 0.0675 0.3795 0.3642 0.0400 Uiso 1.00 calc .
H(52) H 0.0767 0.3776 0.4498 0.0400 Uiso 1.00 calc .
H(53) H 0.2347 0.0832 0.5891 0.0469 Uiso 1.00 calc .
H(54) H 0.3197 0.1544 0.5859 0.0469 Uiso 1.00 calc .
H(55) H 0.2177 0.1691 0.6152 0.0469 Uiso 1.00 calc .
H(56) H 0.2575 -0.1746 0.1711 0.0361 Uiso 1.00 calc .
H(57) H 0.2635 -0.1013 0.1215 0.0361 Uiso 1.00 calc .
H(58) H 0.3673 -0.1197 0.1859 0.0361 Uiso 1.00 calc .
H(59) H 0.7391 0.2749 0.4378 0.1002 Uiso 1.00 calc .
H(60) H 0.7188 0.2901 0.3524 0.1002 Uiso 1.00 calc .
H(61) H 0.8073 0.3445 0.4122 0.1002 Uiso 1.00 calc .

loop_
_atom_site_aniso_label
_atom_site_aniso_U_11
_atom_site_aniso_U_22
_atom_site_aniso_U_33
_atom_site_aniso_U_12
_atom_site_aniso_U_13
_atom_site_aniso_U_23
Cu(1) 0.0273(2) 0.0375(2) 0.0219(2) 0.0079(2) 0.0049(1) -0.0076(2)
Cu(2) 0.0264(2) 0.0260(2) 0.0205(2) -0.0009(1) 0.0068(1) -0.0045(1)
P(1) 0.0330(4) 0.0248(4) 0.0283(4) -0.0027(3) 0.0119(3) -0.0049(3)
O(1) 0.030(1) 0.032(1) 0.035(1) -0.0030(9) 0.0126(9) -0.0062(10)
O(2) 0.033(1) 0.027(1) 0.031(1) -0.0029(9) 0.0089(9) -0.0065(9)
O(3) 0.040(1) 0.032(1) 0.031(1) 0.001(1) 0.0103(9) -0.0109(10)
O(4) 0.049(1) 0.035(1) 0.043(1) -0.005(1) 0.024(1) 0.003(1)
O(5) 0.075(2) 0.051(2) 0.054(2) 0.016(1) 0.033(1) -0.009(1)
O(6) 0.100(2) 0.084(2) 0.044(2) 0.055(2) 0.023(1) 0.012(2)
O(7) 0.036(1) 0.081(2) 0.075(2) 0.009(1) 0.014(1) -0.031(2)
O(101) 0.028(1) 0.038(1) 0.024(1) 0.0059(9) 0.0075(8) -0.0059(9)
O(102) 0.0252(10) 0.030(1) 0.029(1) 0.0010(9) 0.0095(8) -0.0054(9)
O(103) 0.029(1) 0.043(1) 0.025(1) 0.0067(10) 0.0009(9) -0.003(1)
O(104) 0.0198(9) 0.033(1) 0.0234(10) 0.0022(9) 0.0038(8) -0.0031(9)
O(201) 0.0224(10) 0.032(1) 0.030(1) 0.0011(9) 0.0100(8) -0.0013(9)
O(202) 0.028(1) 0.036(1) 0.0221(10) -0.0030(9) 0.0077(8) -0.0054(9)
O(203) 0.032(1) 0.041(1) 0.027(1) 0.0120(10) 0.0051(9) -0.0027(10)
O(204) 0.028(1) 0.037(1) 0.025(1) -0.0027(9) 0.0077(8) -0.0064(9)
O(301) 0.082(3) 0.110(3) 0.163(4) 0.031(2) -0.032(3) -0.052(3)
O(302) 0.062(2) 0.106(3) 0.119(3) 0.016(2) 0.027(2) -0.032(2)
O(303) 0.059(2) 0.097(3) 0.069(2) -0.023(2) 0.033(1) -0.024(2)
O(304) 0.071(5) 0.126(7) 0.064(5) -0.018(5) 0.011(4) -0.016(5)
O(305) 0.051(3) 0.047(4) 0.094(5) -0.015(3) 0.001(3) -0.003(3)
O(306) 0.056(4) 0.087(5) 0.30(1) 0.011(4) 0.085(5) 0.085(6)
O(307) 0.100(2) 0.036(2) 0.054(2) 0.008(1) 0.029(1) 0.005(1)
O(308) 0.060(2) 0.071(2) 0.066(2) -0.006(2) 0.033(1) -0.005(2)
O(309) 0.079(2) 0.052(2) 0.062(2) 0.008(2) 0.024(1) -0.004(1)
N(1) 0.022(1) 0.035(2) 0.030(1) -0.002(1) 0.0076(10) -0.012(1)
N(2) 0.026(1) 0.038(2) 0.023(1) 0.004(1) 0.0027(10) -0.008(1)
N(3) 0.033(1) 0.026(1) 0.023(1) 0.004(1) 0.005(1) 0.000(1)
N(4) 0.028(1) 0.027(1) 0.021(1) 0.001(1) 0.0055(10) -0.004(1)
N(5) 0.067(2) 0.035(2) 0.052(2) 0.016(1) 0.031(1) 0.001(1)
N(101) 0.020(1) 0.026(1) 0.019(1) 0.0025(10) 0.0042(9) -0.0035(10)
N(201) 0.025(1) 0.028(1) 0.021(1) 0.003(1) 0.0099(9) -0.001(1)
C(1) 0.042(2) 0.021(2) 0.038(2) -0.001(1) 0.017(1) -0.002(1)
C(2) 0.056(2) 0.036(2) 0.024(2) 0.007(2) 0.011(1) -0.006(1)
C(3) 0.057(2) 0.043(2) 0.036(2) 0.013(2) 0.018(2) -0.004(2)
C(4) 0.059(2) 0.031(2) 0.041(2) 0.006(2) 0.026(1) 0.003(2)
C(5) 0.066(2) 0.039(2) 0.037(2) 0.009(2) 0.016(2) -0.014(2)
C(6) 0.054(2) 0.042(2) 0.038(2) 0.002(2) 0.011(2) -0.018(2)
C(7) 0.032(2) 0.029(2) 0.040(2) -0.004(1) 0.014(1) -0.011(1)
C(8) 0.045(2) 0.037(2) 0.037(2) -0.001(2) 0.016(1) -0.014(2)
C(9) 0.038(2) 0.058(2) 0.028(2) 0.000(2) 0.010(1) -0.019(2)
C(10) 0.029(2) 0.054(2) 0.025(2) -0.001(2) 0.003(1) -0.011(2)
C(11) 0.044(2) 0.079(3) 0.022(2) 0.011(2) 0.002(1) -0.008(2)
C(12) 0.044(2) 0.077(3) 0.023(2) 0.019(2) -0.002(1) 0.002(2)
C(13) 0.029(2) 0.059(2) 0.027(2) 0.012(2) -0.002(1) -0.002(2)
C(14) 0.041(2) 0.054(2) 0.037(2) 0.019(2) 0.000(2) 0.004(2)
C(15) 0.037(2) 0.046(2) 0.038(2) 0.018(2) 0.003(1) -0.002(2)
C(16) 0.031(2) 0.042(2) 0.029(2) 0.005(1) 0.003(1) -0.007(1)
C(17) 0.024(1) 0.042(2) 0.024(2) 0.002(1) 0.001(1) -0.004(1)
C(18) 0.020(1) 0.049(2) 0.022(1) 0.002(1) 0.003(1) -0.007(1)
C(19) 0.043(2) 0.035(2) 0.032(2) 0.002(1) 0.014(1) 0.002(1)
C(20) 0.053(2) 0.038(2) 0.038(2) 0.003(2) 0.020(1) 0.007(2)
C(21) 0.055(2) 0.048(2) 0.029(2) 0.012(2) 0.019(1) 0.009(2)
C(22) 0.034(2) 0.037(2) 0.026(2) 0.010(1) 0.006(1) -0.002(1)
C(23) 0.047(2) 0.048(2) 0.019(1) 0.012(2) 0.007(1) -0.002(1)
C(24) 0.034(2) 0.051(2) 0.022(2) 0.008(2) -0.004(1) -0.015(1)
C(25) 0.025(1) 0.034(2) 0.026(2) 0.005(1) -0.001(1) -0.007(1)
C(26) 0.026(1) 0.034(2) 0.036(2) 0.000(1) 0.003(1) -0.014(1)
C(27) 0.026(2) 0.033(2) 0.042(2) -0.006(1) 0.006(1) -0.004(2)
C(28) 0.030(2) 0.036(2) 0.029(2) -0.004(1) 0.009(1) -0.003(1)
C(29) 0.024(1) 0.027(2) 0.025(1) 0.006(1) 0.003(1) -0.003(1)
C(30) 0.028(1) 0.032(2) 0.022(1) 0.006(1) 0.004(1) 0.001(1)
C(31) 0.039(2) 0.084(4) 0.114(4) 0.002(2) 0.021(2) -0.038(3)
C(101) 0.032(1) 0.021(1) 0.023(1) 0.003(1) 0.011(1) -0.004(1)
C(102) 0.023(1) 0.028(2) 0.024(1) 0.004(1) 0.005(1) -0.011(1)
C(103) 0.025(1) 0.022(1) 0.020(1) 0.002(1) 0.008(1) -0.006(1)
C(104) 0.043(2) 0.034(2) 0.036(2) -0.009(1) 0.017(1) -0.006(1)
C(105) 0.023(1) 0.047(2) 0.037(2) 0.006(1) 0.005(1) -0.011(2)
C(106) 0.033(2) 0.034(2) 0.022(1) -0.001(1) 0.010(1) -0.007(1)
C(107) 0.025(1) 0.027(2) 0.027(1) -0.002(1) 0.009(1) -0.008(1)
C(108) 0.021(1) 0.038(2) 0.030(2) -0.003(1) 0.009(1) -0.011(1)
C(109) 0.020(1) 0.031(2) 0.024(1) 0.004(1) 0.006(1) -0.010(1)
C(110) 0.025(1) 0.031(2) 0.026(1) 0.002(1) 0.011(1) -0.010(1)
C(111) 0.026(1) 0.031(2) 0.017(1) 0.001(1) 0.009(1) -0.002(1)
C(112) 0.029(1) 0.034(2) 0.024(1) 0.002(1) 0.014(1) -0.002(1)
C(201) 0.024(1) 0.023(2) 0.025(1) -0.002(1) 0.010(1) -0.002(1)
C(202) 0.029(1) 0.025(2) 0.023(1) 0.002(1) 0.010(1) -0.001(1)
C(203) 0.029(1) 0.028(2) 0.027(1) 0.000(1) 0.013(1) 0.002(1)
C(204) 0.036(2) 0.026(2) 0.037(2) 0.000(1) 0.011(1) -0.005(1)
C(205) 0.048(2) 0.040(2) 0.025(2) 0.008(2) 0.013(1) -0.001(1)
C(206) 0.026(1) 0.043(2) 0.045(2) -0.004(1) 0.017(1) -0.006(2)
C(207) 0.024(1) 0.027(2) 0.022(1) 0.000(1) 0.008(1) -0.003(1)
C(208) 0.028(1) 0.031(2) 0.021(1) 0.001(1) 0.011(1) -0.006(1)
C(209) 0.031(1) 0.030(2) 0.021(1) 0.005(1) 0.010(1) -0.003(1)
C(210) 0.034(1) 0.030(2) 0.028(1) -0.001(1) 0.018(1) -0.004(1)
C(211) 0.025(1) 0.033(2) 0.027(1) 0.002(1) 0.013(1) -0.002(1)
C(212) 0.021(1) 0.034(2) 0.028(1) 0.004(1) 0.011(1) -0.005(1)
C(301) 0.022(1) 0.028(2) 0.021(1) 0.001(1) 0.005(1) -0.004(1)
C(302) 0.022(1) 0.027(2) 0.020(1) 0.002(1) 0.007(1) -0.001(1)
C(303) 0.024(1) 0.028(2) 0.021(1) 0.004(1) 0.003(1) -0.001(1)
C(304) 0.037(2) 0.023(2) 0.029(2) 0.000(1) 0.010(1) -0.003(1)
C(305) 0.034(2) 0.030(2) 0.026(1) 0.003(1) 0.011(1) 0.001(1)
C(306) 0.025(1) 0.029(2) 0.020(1) 0.002(1) 0.006(1) -0.004(1)
C(307) 0.037(2) 0.024(2) 0.027(1) 0.003(1) 0.010(1) -0.006(1)
C(308) 0.057(2) 0.035(2) 0.046(2) -0.001(2) 0.030(2) 0.001(2)
C(401) 0.095(4) 0.088(5) 0.109(5) 0.012(4) 0.014(4) -0.001(4)
C(402) 0.078(3) 0.094(4) 0.107(4) 0.036(3) 0.036(3) 0.014(3)
C(403) 0.118(4) 0.116(5) 0.086(4) -0.007(4) 0.056(3) 0.005(4)
C(404) 0.065(6) 0.126(10) 0.12(2) 0.008(6) 0.040(9) -0.04(1)
C(405) 0.124(4) 0.030(2) 0.077(3) 0.014(2) 0.044(3) 0.003(2)
C(406) 0.078(3) 0.061(3) 0.063(3) 0.013(2) 0.039(2) 0.007(2)

loop_
_atom_type_symbol
_atom_type_description
_atom_type_scat_dispersion_real
_atom_type_scat_dispersion_imag
_atom_type_scat_source
C C 0.003 0.002
;International Tables for Crystallography
(1992, Vol. C, Tables 4.2.6.8 and 6.1.1.1)
;
H H 0.000 0.000
;International Tables for Crystallography
(1992, Vol. C, Table 6.1.1.2)
;
Cu Cu 0.320 1.265
;International Tables for Crystallography
(1992, Vol. C, Tables 4.2.6.8 and 6.1.1.1)
;
N N 0.006 0.003
;International Tables for Crystallography
(1992, Vol. C, Tables 4.2.6.8 and 6.1.1.1)
;
O O 0.011 0.006
;International Tables for Crystallography
(1992, Vol. C, Tables 4.2.6.8 and 6.1.1.1)
;
P P 0.102 0.094
;International Tables for Crystallography
(1992, Vol. C, Tables 4.2.6.8 and 6.1.1.1)
;

loop_
_geom_angle_atom_site_label_1
_geom_angle_atom_site_label_2
_geom_angle_atom_site_label_3
_geom_angle
_geom_angle_site_symmetry_3
_geom_angle_publ_flag
O(1) Cu(1) O(7) 76.8(1) . yes
O(1) Cu(1) O(101) 94.03(10) . yes
O(1) Cu(1) O(201) 98.86(9) . yes
O(1) Cu(1) N(1) 94.4(1) . yes
O(1) Cu(1) N(2) 165.5(1) . yes
O(7) Cu(1) O(101) 88.78(9) . yes
O(7) Cu(1) O(201) 170.14(9) . yes
O(7) Cu(1) N(1) 83.82(10) . yes
O(7) Cu(1) N(2) 89.1(1) . yes
O(101) Cu(1) O(201) 100.43(9) . yes
O(101) Cu(1) N(1) 167.2(1) . yes
O(101) Cu(1) N(2) 88.9(1) . yes
O(201) Cu(1) N(1) 87.73(9) . yes
O(201) Cu(1) N(2) 94.55(10) . yes
N(1) Cu(1) N(2) 80.6(1) . yes
O(2) Cu(2) O(102) 100.08(9) . yes
O(2) Cu(2) O(202) 92.35(10) . yes
O(2) Cu(2) N(3) 92.6(1) . yes
O(2) Cu(2) N(4) 161.6(1) . yes
O(102) Cu(2) O(202) 111.05(9) . yes
O(102) Cu(2) N(3) 84.61(10) . yes
O(102) Cu(2) N(4) 96.13(10) . yes
O(202) Cu(2) N(3) 162.46(10) . yes
O(202) Cu(2) N(4) 89.88(10) . yes
N(3) Cu(2) N(4) 80.3(1) . yes
O(1) P(1) O(2) 116.5(1) . yes
O(1) P(1) O(3) 101.7(1) . yes
O(1) P(1) O(4) 113.7(1) . yes
O(2) P(1) O(3) 105.1(1) . yes
O(2) P(1) O(4) 112.5(1) . yes
O(3) P(1) O(4) 105.7(1) . yes
Cu(1) O(1) P(1) 140.8(1) . yes
Cu(2) O(2) P(1) 144.3(2) . yes
P(1) O(3) C(1) 127.1(2) . yes
Cu(1) O(7) C(31) 113.6(3) . yes
Cu(1) O(101) C(101) 131.5(2) . yes
Cu(2) O(102) C(101) 150.4(2) . yes
Cu(1) O(201) C(201) 152.9(2) . yes
Cu(2) O(202) C(201) 122.4(2) . yes
C(404) O(304) C(404) 12(2) 2_565 yes
Cu(1) N(1) C(7) 129.1(2) . yes
Cu(1) N(1) C(18) 112.3(2) . yes
C(7) N(1) C(18) 118.4(3) . yes
Cu(1) N(2) C(16) 128.1(2) . yes
Cu(1) N(2) C(17) 113.5(2) . yes
C(16) N(2) C(17) 118.3(3) . yes
Cu(2) N(3) C(19) 129.3(2) . yes
Cu(2) N(3) C(30) 112.6(2) . yes
C(19) N(3) C(30) 117.6(3) . yes
Cu(2) N(4) C(28) 126.8(2) . yes
Cu(2) N(4) C(29) 114.3(2) . yes
C(28) N(4) C(29) 118.7(3) . yes
O(5) N(5) O(6) 122.8(3) . yes
O(5) N(5) C(4) 118.3(3) . yes
O(6) N(5) C(4) 118.9(3) . yes
C(102) N(101) C(103) 125.7(3) . yes
C(102) N(101) C(302) 116.7(2) . yes
C(103) N(101) C(302) 116.8(2) . yes
C(202) N(201) C(203) 125.2(3) . yes
C(202) N(201) C(306) 117.9(2) . yes
C(203) N(201) C(306) 116.6(2) . yes
O(3) C(1) C(2) 124.8(3) . yes
O(3) C(1) C(6) 116.0(3) . yes
C(2) C(1) C(6) 119.2(3) . yes
C(1) C(2) C(3) 120.4(3) . yes
C(2) C(3) C(4) 119.5(4) . yes
N(5) C(4) C(3) 119.7(3) . yes
N(5) C(4) C(5) 119.1(3) . yes
C(3) C(4) C(5) 121.2(4) . yes
C(4) C(5) C(6) 119.2(3) . yes
C(1) C(6) C(5) 120.4(4) . yes
N(1) C(7) C(8) 122.5(3) . yes
C(7) C(8) C(9) 119.1(3) . yes
C(8) C(9) C(10) 119.8(3) . yes
C(9) C(10) C(11) 124.4(3) . yes
C(9) C(10) C(18) 117.3(3) . yes
C(11) C(10) C(18) 118.2(4) . yes
C(10) C(11) C(12) 121.4(4) . yes
C(11) C(12) C(13) 120.8(4) . yes
C(12) C(13) C(14) 124.4(4) . yes
C(12) C(13) C(17) 118.8(4) . yes
C(14) C(13) C(17) 116.8(3) . yes
C(13) C(14) C(15) 120.0(4) . yes
C(14) C(15) C(16) 119.2(4) . yes
N(2) C(16) C(15) 122.6(3) . yes
N(2) C(17) C(13) 123.0(3) . yes
N(2) C(17) C(18) 116.3(3) . yes
C(13) C(17) C(18) 120.6(3) . yes
N(1) C(18) C(10) 122.9(3) . yes
N(1) C(18) C(17) 116.9(3) . yes
C(10) C(18) C(17) 120.2(3) . yes
N(3) C(19) C(20) 122.9(3) . yes
C(19) C(20) C(21) 119.5(4) . yes
C(20) C(21) C(22) 119.9(3) . yes
C(21) C(22) C(23) 125.1(3) . yes
C(21) C(22) C(30) 116.0(3) . yes
C(23) C(22) C(30) 118.9(3) . yes
C(22) C(23) C(24) 121.1(3) . yes
C(23) C(24) C(25) 121.3(3) . yes
C(24) C(25) C(26) 124.0(3) . yes
C(24) C(25) C(29) 118.3(3) . yes
C(26) C(25) C(29) 117.7(3) . yes
C(25) C(26) C(27) 118.7(3) . yes
C(26) C(27) C(28) 120.4(3) . yes
N(4) C(28) C(27) 121.5(3) . yes
N(4) C(29) C(25) 123.0(3) . yes
N(4) C(29) C(30) 115.9(3) . yes
C(25) C(29) C(30) 121.0(3) . yes
N(3) C(30) C(22) 124.2(3) . yes
N(3) C(30) C(29) 116.4(3) . yes
C(22) C(30) C(29) 119.4(3) . yes
O(101) C(101) O(102) 126.2(3) . yes
O(101) C(101) C(107) 114.3(3) . yes
O(102) C(101) C(107) 119.5(3) . yes
O(103) C(102) N(101) 119.4(3) . yes
O(103) C(102) C(109) 123.4(3) . yes
N(101) C(102) C(109) 117.1(3) . yes
O(104) C(103) N(101) 119.3(3) . yes
O(104) C(103) C(111) 123.4(3) . yes
N(101) C(103) C(111) 117.2(2) . yes
C(101) C(107) C(104) 103.2(3) . yes
C(101) C(107) C(108) 112.9(3) . yes
C(101) C(107) C(112) 112.3(2) . yes
C(104) C(107) C(108) 109.1(3) . yes
C(104) C(107) C(112) 108.5(3) . yes
C(108) C(107) C(112) 110.5(3) . yes
C(107) C(108) C(109) 116.8(2) . yes
C(102) C(109) C(105) 108.4(3) . yes
C(102) C(109) C(108) 110.4(2) . yes
C(102) C(109) C(110) 108.8(2) . yes
C(105) C(109) C(108) 110.1(3) . yes
C(105) C(109) C(110) 110.2(3) . yes
C(108) C(109) C(110) 108.9(3) . yes
C(109) C(110) C(111) 110.5(3) . yes
C(103) C(111) C(106) 108.3(2) . yes
C(103) C(111) C(110) 108.7(3) . yes
C(103) C(111) C(112) 111.0(2) . yes
C(106) C(111) C(110) 110.6(3) . yes
C(106) C(111) C(112) 109.0(3) . yes
C(110) C(111) C(112) 109.3(2) . yes
C(107) C(112) C(111) 116.0(3) . yes
O(201) C(201) O(202) 125.3(3) . yes
O(201) C(201) C(207) 118.7(3) . yes
O(202) C(201) C(207) 115.8(3) . yes
O(203) C(202) N(201) 118.9(3) . yes
O(203) C(202) C(209) 123.1(3) . yes
N(201) C(202) C(209) 118.0(3) . yes
O(204) C(203) N(201) 120.4(3) . yes
O(204) C(203) C(211) 122.1(3) . yes
N(201) C(203) C(211) 117.4(3) . yes
C(201) C(207) C(204) 104.0(3) . yes
C(201) C(207) C(208) 111.2(2) . yes
C(201) C(207) C(212) 113.2(2) . yes
C(204) C(207) C(208) 109.4(3) . yes
C(204) C(207) C(212) 108.3(3) . yes
C(208) C(207) C(212) 110.4(3) . yes
C(207) C(208) C(209) 116.1(3) . yes
C(202) C(209) C(205) 108.5(3) . yes
C(202) C(209) C(208) 111.1(3) . yes
C(202) C(209) C(210) 108.2(3) . yes
C(205) C(209) C(208) 109.8(3) . yes
C(205) C(209) C(210) 110.5(3) . yes
C(208) C(209) C(210) 108.7(3) . yes
C(209) C(210) C(211) 110.8(3) . yes
C(203) C(211) C(206) 108.6(3) . yes
C(203) C(211) C(210) 108.8(3) . yes
C(203) C(211) C(212) 109.7(3) . yes
C(206) C(211) C(210) 110.7(3) . yes
C(206) C(211) C(212) 109.2(3) . yes
C(210) C(211) C(212) 109.8(3) . yes
C(207) C(212) C(211) 116.1(3) . yes
C(302) C(301) C(306) 118.0(3) . yes
N(101) C(302) C(301) 119.7(3) . yes
N(101) C(302) C(303) 117.9(3) . yes
C(301) C(302) C(303) 122.4(3) . yes
C(302) C(303) C(304) 117.3(3) . yes
C(302) C(303) C(307) 121.2(3) . yes
C(304) C(303) C(307) 121.5(3) . yes
C(303) C(304) C(305) 122.9(3) . yes
C(304) C(305) C(306) 117.4(3) . yes
C(304) C(305) C(308) 121.0(3) . yes
C(306) C(305) C(308) 121.6(3) . yes
N(201) C(306) C(301) 119.5(3) . yes
N(201) C(306) C(305) 118.5(3) . yes
C(301) C(306) C(305) 121.9(3) . yes

loop_
_geom_bond_atom_site_label_1
_geom_bond_atom_site_label_2
_geom_bond_distance
_geom_bond_site_symmetry_2
_geom_bond_publ_flag
Cu(1) O(1) 1.943(3) . yes
Cu(1) O(7) 2.659(3) . yes
Cu(1) O(101) 1.931(2) . yes
Cu(1) O(201) 2.261(2) . yes
Cu(1) N(1) 2.035(3) . yes
Cu(1) N(2) 2.024(3) . yes
Cu(2) O(2) 1.916(2) . yes
Cu(2) O(102) 2.190(2) . yes
Cu(2) O(202) 1.945(2) . yes
Cu(2) N(3) 2.057(3) . yes
Cu(2) N(4) 2.012(3) . yes
P(1) O(1) 1.498(3) . yes
P(1) O(2) 1.500(2) . yes
P(1) O(3) 1.654(3) . yes
P(1) O(4) 1.508(3) . yes
O(3) C(1) 1.348(4) . yes
O(5) N(5) 1.231(4) . yes
O(6) N(5) 1.227(4) . yes
O(7) C(31) 1.385(6) . yes
O(101) C(101) 1.280(4) . yes
O(102) C(101) 1.236(4) . yes
O(103) C(102) 1.212(4) . yes
O(104) C(103) 1.208(3) . yes
O(201) C(201) 1.237(4) . yes
O(202) C(201) 1.278(4) . yes
O(203) C(202) 1.206(4) . yes
O(204) C(203) 1.210(4) . yes
O(301) C(401) 1.463(9) . yes
O(302) C(402) 1.436(7) . yes
O(303) C(403) 1.406(7) . yes
O(304) C(404) 0.80(1) . yes
O(304) C(404) 1.57(2) 2_565 yes
O(305) O(306) 1.432(10) 2_666 yes
O(307) C(405) 1.432(6) . yes
O(308) C(406) 1.431(6) . yes
N(1) C(7) 1.326(4) . yes
N(1) C(18) 1.360(4) . yes
N(2) C(16) 1.322(5) . yes
N(2) C(17) 1.348(4) . yes
N(3) C(19) 1.314(5) . yes
N(3) C(30) 1.355(4) . yes
N(4) C(28) 1.326(4) . yes
N(4) C(29) 1.356(4) . yes
N(5) C(4) 1.452(5) . yes
N(101) C(102) 1.409(4) . yes
N(101) C(103) 1.397(4) . yes
N(101) C(302) 1.460(4) . yes
N(201) C(202) 1.406(4) . yes
N(201) C(203) 1.403(4) . yes
N(201) C(306) 1.452(4) . yes
C(1) C(2) 1.388(5) . yes
C(1) C(6) 1.392(5) . yes
C(2) C(3) 1.377(6) . yes
C(3) C(4) 1.367(5) . yes
C(4) C(5) 1.388(5) . yes
C(5) C(6) 1.370(6) . yes
C(7) C(8) 1.406(5) . yes
C(8) C(9) 1.375(6) . yes
C(9) C(10) 1.398(6) . yes
C(10) C(11) 1.429(6) . yes
C(10) C(18) 1.407(5) . yes
C(11) C(12) 1.356(6) . yes
C(12) C(13) 1.426(5) . yes
C(13) C(14) 1.406(6) . yes
C(13) C(17) 1.395(5) . yes
C(14) C(15) 1.352(6) . yes
C(15) C(16) 1.394(5) . yes
C(17) C(18) 1.411(5) . yes
C(19) C(20) 1.397(5) . yes
C(20) C(21) 1.361(5) . yes
C(21) C(22) 1.408(5) . yes
C(22) C(23) 1.438(5) . yes
C(22) C(30) 1.399(5) . yes
C(23) C(24) 1.340(6) . yes
C(24) C(25) 1.440(5) . yes
C(25) C(26) 1.415(5) . yes
C(25) C(29) 1.386(4) . yes
C(26) C(27) 1.355(5) . yes
C(27) C(28) 1.406(5) . yes
C(29) C(30) 1.428(5) . yes
C(101) C(107) 1.546(4) . yes
C(102) C(109) 1.509(5) . yes
C(103) C(111) 1.514(4) . yes
C(104) C(107) 1.540(5) . yes
C(105) C(109) 1.525(4) . yes
C(106) C(111) 1.535(4) . yes
C(107) C(108) 1.528(5) . yes
C(107) C(112) 1.532(4) . yes
C(108) C(109) 1.545(5) . yes
C(109) C(110) 1.527(4) . yes
C(110) C(111) 1.520(4) . yes
C(111) C(112) 1.547(5) . yes
C(201) C(207) 1.546(4) . yes
C(202) C(209) 1.526(4) . yes
C(203) C(211) 1.522(4) . yes
C(204) C(207) 1.539(5) . yes
C(205) C(209) 1.522(4) . yes
C(206) C(211) 1.522(4) . yes
C(207) C(208) 1.537(4) . yes
C(207) C(212) 1.536(4) . yes
C(208) C(209) 1.528(5) . yes
C(209) C(210) 1.530(4) . yes
C(210) C(211) 1.520(4) . yes
C(211) C(212) 1.543(5) . yes
C(301) C(302) 1.387(4) . yes
C(301) C(306) 1.381(4) . yes
C(302) C(303) 1.391(4) . yes
C(303) C(304) 1.375(5) . yes
C(303) C(307) 1.504(4) . yes
C(304) C(305) 1.388(5) . yes
C(305) C(306) 1.394(5) . yes
C(305) C(308) 1.502(5) . yes
